data_4106970
loop_
_publ_author_name
'Mark C. Lipke'
'T. Don Tilley'

_publ_section_title
;
 High Electrophilicity at Silicon in \h3-Silane \s-Complexes: Lewis Base
 Adducts of a Silane Ligand, Featuring Octahedral Silicon and Three
 Ru-H-Si Interactions
;
_journal_name_full 'Journal of the American Chemical Society'
_journal_page_first 16374
_journal_page_last 16377
_journal_paper_doi 10.1021/ja207169e
_journal_volume 133
_journal_year 2011
_chemical_formula_moiety 'C64 H64 B1 N2 P3 Ru Si, C7 H7'
_chemical_formula_sum 'C71 H71 B N2 P3 Ru Si'
_chemical_formula_weight 1185.18
_chemical_name_systematic
; 
 ? 
;
_space_group_IT_number 14
_symmetry_cell_setting monoclinic
_symmetry_space_group_name_Hall '-P 2yn'
_symmetry_space_group_name_H-M 'P 1 21/n 1'
_atom_sites_solution_hydrogens geom
_atom_sites_solution_primary direct
_atom_sites_solution_secondary difmap
_audit_creation_method SHELXL-97
_cell_angle_alpha 90.00
_cell_angle_beta 95.752(3)
_cell_angle_gamma 90.00
_cell_formula_units_Z 4
_cell_length_a 13.4177(16)
_cell_length_b 24.646(3)
_cell_length_c 20.125(2)
_cell_measurement_reflns_used 69994
_cell_measurement_temperature 158(2)
_cell_measurement_theta_max 25.367
_cell_measurement_theta_min 2.250
_cell_volume 6621.7(13)
_computing_cell_refinement 'Bruker SAINT v. 7.07'
_computing_data_collection 'Bruker APEX2 v.2.1-4'
_computing_data_reduction 'Bruker SAINT v. 7.07'
_computing_structure_refinement 'SHELXL-97 (Sheldrick, 2008)'
_computing_structure_solution 'SHELXS-97 (Sheldrick, 2008)'
_diffrn_ambient_temperature 158(2)
_diffrn_detector_area_resol_mean 8.366
_diffrn_measured_fraction_theta_full 0.997
_diffrn_measured_fraction_theta_max 0.997
_diffrn_measurement_device_type 'Bruker APEX I'
_diffrn_measurement_method \w-scans
_diffrn_radiation_monochromator graphite
_diffrn_radiation_source 'fine-focus sealed tube'
_diffrn_radiation_type MoK\a
_diffrn_radiation_wavelength 0.71073
_diffrn_reflns_av_R_equivalents 0.0361
_diffrn_reflns_av_sigmaI/netI 0.0200
_diffrn_reflns_limit_h_max 16
_diffrn_reflns_limit_h_min -16
_diffrn_reflns_limit_k_max 29
_diffrn_reflns_limit_k_min -29
_diffrn_reflns_limit_l_max 24
_diffrn_reflns_limit_l_min -24
_diffrn_reflns_number 113677
_diffrn_reflns_theta_full 25.38
_diffrn_reflns_theta_max 25.38
_diffrn_reflns_theta_min 1.31
_exptl_absorpt_coefficient_mu 0.370
_exptl_absorpt_correction_T_max 1
_exptl_absorpt_correction_T_min 0.8661
_exptl_absorpt_correction_type multi-scan
_exptl_absorpt_process_details 'Blessing, 1995'
_exptl_crystal_colour colorless
_exptl_crystal_density_diffrn 1.201
_exptl_crystal_description block
_exptl_crystal_F_000 2360
_exptl_crystal_size_max 0.40
_exptl_crystal_size_mid 0.40
_exptl_crystal_size_min 0.40
_platon_squeeze_details
;
;
_refine_diff_density_max 0.596
_refine_diff_density_min -0.426
_refine_diff_density_rms 0.062
_refine_ls_extinction_method none
_refine_ls_goodness_of_fit_ref 1.135
_refine_ls_hydrogen_treatment mixed
_refine_ls_matrix_type full
_refine_ls_number_parameters 734
_refine_ls_number_reflns 12131
_refine_ls_number_restraints 0
_refine_ls_restrained_S_all 1.135
_refine_ls_R_factor_all 0.0454
_refine_ls_R_factor_gt 0.0409
_refine_ls_shift/su_max 0.067
_refine_ls_shift/su_mean 0.002
_refine_ls_structure_factor_coef Fsqd
_refine_ls_weighting_details 'calc w=1/[\s^2^(Fo^2^)+(0.0246P)^2^+11.9240P] where P=(Fo^2^+2Fc^2^)/3'
_refine_ls_weighting_scheme calc
_refine_ls_wR_factor_gt 0.0976
_refine_ls_wR_factor_ref 0.0998
_reflns_number_gt 10877
_reflns_number_total 12131
_reflns_threshold_expression >2sigma(I)
_cod_data_source_file ja207169e_si_002.cif
_cod_data_source_block shelxl
_cod_original_cell_volume 6621.5(14)
_cod_original_sg_symbol_H-M 'P 21/n'
_cod_original_formula_sum 'C71 H71 B1 N2 P3 Ru Si'
_cod_database_code 4106970

loop_
_symmetry_equiv_pos_as_xyz
'x, y, z'
'-x+1/2, y+1/2, -z+1/2'
'-x, -y, -z'
'x-1/2, -y-1/2, z-1/2'

loop_
_atom_site_label
_atom_site_type_symbol
_atom_site_fract_x
_atom_site_fract_y
_atom_site_fract_z
_atom_site_U_iso_or_equiv
_atom_site_adp_type
_atom_site_occupancy
_atom_site_symmetry_multiplicity
_atom_site_calc_flag
_atom_site_refinement_flags
_atom_site_disorder_assembly
_atom_site_disorder_group
C66 C 0.6462(6) 0.0293(2) 0.0949(3) 0.098(2) Uani 1 1 d . . .
C69 C 0.4999(6) 0.0311(2) 0.1779(4) 0.1007(19) Uani 1 1 d . A .
H69 H 0.4462 0.0337 0.2051 0.121 Uiso 1 1 calc R . .
C70 C 0.5942(6) 0.0220(2) 0.2071(3) 0.105(2) Uani 1 1 d . . .
H70 H 0.6072 0.0165 0.2539 0.127 Uiso 1 1 calc R A .
C65 C 0.6784(7) 0.0211(2) 0.1614(4) 0.108(2) Uani 1 1 d . A .
C67 C 0.5437(11) 0.0353(3) 0.0688(5) 0.158(5) Uani 1 1 d . A .
H67 H 0.5241 0.0383 0.0223 0.189 Uiso 1 1 calc R . .
C68 C 0.4812(11) 0.0365(3) 0.1112(5) 0.170(5) Uani 1 1 d . . .
H68 H 0.4131 0.0417 0.0944 0.205 Uiso 1 1 calc R A .
C71B C 0.6940(10) 0.0352(5) 0.0374(6) 0.095(5) Uani 0.462(10) 1 d P A 1
H71A H 0.6439 0.0403 -0.0010 0.142 Uiso 0.462(10) 1 calc PR A 1
H71B H 0.7336 0.0026 0.0306 0.142 Uiso 0.462(10) 1 calc PR A 1
H71C H 0.7383 0.0668 0.0419 0.142 Uiso 0.462(10) 1 calc PR A 1
C71A C 0.7731(15) 0.0096(5) 0.1993(8) 0.177(9) Uani 0.538(10) 1 d P A 2
H71D H 0.7634 0.0070 0.2468 0.266 Uiso 0.538(10) 1 calc PR A 2
H71E H 0.8206 0.0389 0.1927 0.266 Uiso 0.538(10) 1 calc PR A 2
H71F H 0.7997 -0.0248 0.1842 0.266 Uiso 0.538(10) 1 calc PR A 2
H2 H 0.951(2) 0.1957(13) 0.8575(16) 0.043(9) Uiso 1 1 d . . .
H1 H 0.838(3) 0.1801(14) 0.9273(17) 0.049(10) Uiso 1 1 d . . .
H3 H 0.789(3) 0.2401(16) 0.851(2) 0.068(12) Uiso 1 1 d . . .
Ru1 Ru 0.883188(16) 0.232845(9) 0.902628(10) 0.02284(7) Uani 1 1 d . . .
P2 P 1.01656(5) 0.22783(3) 0.98914(3) 0.02414(15) Uani 1 1 d . . .
P3 P 0.79647(5) 0.28463(3) 0.97713(3) 0.02541(15) Uani 1 1 d . . .
Si1 Si 0.81639(6) 0.16213(3) 0.83922(4) 0.02585(16) Uani 1 1 d . . .
P1 P 0.95247(5) 0.31347(3) 0.86587(3) 0.02545(15) Uani 1 1 d . . .
C32 C 1.1314(2) 0.26176(13) 0.83852(14) 0.0337(7) Uani 1 1 d . . .
H32 H 1.0993 0.2291 0.8495 0.040 Uiso 1 1 calc R . .
C62 C 0.9033(3) 0.19665(14) 0.72155(16) 0.0424(8) Uani 1 1 d . . .
H62 H 0.9437 0.2194 0.7514 0.051 Uiso 1 1 calc R . .
N1 N 0.83446(18) 0.16562(10) 0.74669(12) 0.0307(5) Uani 1 1 d . . .
C25 C 1.1244(2) 0.18447(12) 0.97428(13) 0.0281(6) Uani 1 1 d . . .
C31 C 1.0802(2) 0.31020(12) 0.83936(14) 0.0302(6) Uani 1 1 d . . .
C46 C 0.8656(2) 0.09024(12) 0.85599(15) 0.0335(7) Uani 1 1 d . . .
C7 C 0.7037(2) 0.33427(12) 0.94049(14) 0.0300(6) Uani 1 1 d . . .
C39 C 0.7523(3) 0.40219(15) 0.73951(18) 0.0482(9) Uani 1 1 d . . .
H39 H 0.7000 0.4275 0.7438 0.058 Uiso 1 1 calc R . .
C24 C 0.9038(2) 0.16522(12) 1.07215(14) 0.0321(6) Uani 1 1 d . . .
H24 H 0.8568 0.1621 1.0338 0.039 Uiso 1 1 calc R . .
C19 C 0.9894(2) 0.19606(11) 1.06865(13) 0.0268(6) Uani 1 1 d . . .
C44 C 0.8796(2) 0.32232(11) 1.03656(13) 0.0270(6) Uani 1 1 d . . .
H44A H 0.8428 0.3541 1.0518 0.032 Uiso 1 1 calc R . .
H44B H 0.8977 0.2990 1.0760 0.032 Uiso 1 1 calc R . .
C20 C 1.0572(2) 0.19985(13) 1.12583(15) 0.0355(7) Uani 1 1 d . . .
H20 H 1.1163 0.2209 1.1247 0.043 Uiso 1 1 calc R . .
C21 C 1.0392(2) 0.17333(14) 1.18415(15) 0.0396(7) Uani 1 1 d . . .
H21 H 1.0860 0.1763 1.2226 0.047 Uiso 1 1 calc R . .
B1 B 0.9849(2) 0.34424(13) 1.00769(16) 0.0269(7) Uani 1 1 d . . .
C52 C 0.6743(2) 0.15434(11) 0.82771(14) 0.0279(6) Uani 1 1 d . . .
C16 C 0.5973(2) 0.18035(14) 1.10295(17) 0.0437(8) Uani 1 1 d . . .
H16 H 0.5598 0.1573 1.1289 0.052 Uiso 1 1 calc R . .
C13 C 0.7135(2) 0.24566(12) 1.02760(14) 0.0288(6) Uani 1 1 d . . .
C17 C 0.5961(2) 0.17194(13) 1.03494(17) 0.0396(7) Uani 1 1 d . . .
H17 H 0.5558 0.1440 1.0137 0.047 Uiso 1 1 calc R . .
N2 N 0.8755(2) 0.16442(12) 0.54359(13) 0.0453(7) Uani 1 1 d . . .
C3 C 1.0708(2) 0.44149(12) 1.03519(16) 0.0367(7) Uani 1 1 d . . .
H3A H 1.0749 0.4464 0.9887 0.044 Uiso 1 1 calc R . .
C45 C 1.0685(2) 0.29411(11) 1.01290(14) 0.0284(6) Uani 1 1 d . . .
H45A H 1.1003 0.2921 1.0594 0.034 Uiso 1 1 calc R . .
H45B H 1.1216 0.3029 0.9838 0.034 Uiso 1 1 calc R . .
C53 C 0.6236(2) 0.11259(13) 0.85713(15) 0.0356(7) Uani 1 1 d . . .
H53 H 0.6612 0.0847 0.8806 0.043 Uiso 1 1 calc R . .
C18 C 0.6543(2) 0.20451(12) 0.99780(15) 0.0335(6) Uani 1 1 d . . .
H18 H 0.6535 0.1985 0.9511 0.040 Uiso 1 1 calc R . .
C22 C 0.9537(2) 0.14271(13) 1.18659(15) 0.0373(7) Uani 1 1 d . . .
H22 H 0.9418 0.1244 1.2266 0.045 Uiso 1 1 calc R . .
C9 C 0.5585(3) 0.34965(16) 0.86174(16) 0.0461(8) Uani 1 1 d . . .
H9 H 0.5090 0.3360 0.8289 0.055 Uiso 1 1 calc R . .
C26 C 1.1061(2) 0.13383(13) 0.94576(16) 0.0388(7) Uani 1 1 d . . .
H26 H 1.0389 0.1225 0.9340 0.047 Uiso 1 1 calc R . .
C4 C 1.0292(2) 0.39369(12) 1.05686(14) 0.0289(6) Uani 1 1 d . . .
C37 C 0.8854(2) 0.34530(11) 0.79139(14) 0.0301(6) Uani 1 1 d . . .
C58 C 0.7791(2) 0.13386(14) 0.70240(15) 0.0385(7) Uani 1 1 d . . .
H58 H 0.7295 0.1113 0.7187 0.046 Uiso 1 1 calc R . .
C57 C 0.6152(2) 0.19323(13) 0.79156(15) 0.0362(7) Uani 1 1 d . . .
H57 H 0.6471 0.2218 0.7700 0.043 Uiso 1 1 calc R . .
C43 C 0.9632(2) 0.36636(11) 0.92957(14) 0.0297(6) Uani 1 1 d . . .
H43A H 1.0182 0.3912 0.9203 0.036 Uiso 1 1 calc R . .
H43B H 0.9004 0.3877 0.9256 0.036 Uiso 1 1 calc R . .
C42 C 0.9068(3) 0.33113(14) 0.72798(16) 0.0418(8) Uani 1 1 d . . .
H42 H 0.9611 0.3072 0.7230 0.050 Uiso 1 1 calc R . .
C5 C 1.0266(2) 0.38943(13) 1.12648(15) 0.0357(7) Uani 1 1 d . . .
H5 H 1.0007 0.3572 1.1441 0.043 Uiso 1 1 calc R . .
C14 C 0.7106(2) 0.25519(13) 1.09577(15) 0.0350(7) Uani 1 1 d . . .
H14 H 0.7480 0.2842 1.1168 0.042 Uiso 1 1 calc R . .
C41 C 0.8511(3) 0.35085(17) 0.67123(17) 0.0527(9) Uani 1 1 d . . .
H41 H 0.8664 0.3395 0.6283 0.063 Uiso 1 1 calc R . .
C33 C 1.2296(2) 0.26021(16) 0.82172(17) 0.0449(8) Uani 1 1 d . . .
H33 H 1.2647 0.2267 0.8226 0.054 Uiso 1 1 calc R . .
C30 C 1.2232(2) 0.20000(13) 0.99156(16) 0.0377(7) Uani 1 1 d . . .
H30 H 1.2374 0.2344 1.0117 0.045 Uiso 1 1 calc R . .
C2 C 1.1067(3) 0.48242(13) 1.07904(18) 0.0464(9) Uani 1 1 d . . .
H2A H 1.1353 0.5142 1.0622 0.056 Uiso 1 1 calc R . .
C40 C 0.7745(3) 0.38635(17) 0.67683(18) 0.0541(10) Uani 1 1 d . . .
H40 H 0.7367 0.4001 0.6380 0.065 Uiso 1 1 calc R . .
C60 C 0.8620(2) 0.16451(13) 0.60924(15) 0.0353(7) Uani 1 1 d . . .
C47 C 0.8569(3) 0.06587(14) 0.91785(18) 0.0449(8) Uani 1 1 d . . .
H47 H 0.8252 0.0854 0.9506 0.054 Uiso 1 1 calc R . .
C23 C 0.8853(2) 0.13874(13) 1.13068(15) 0.0375(7) Uani 1 1 d . . .
H23 H 0.8259 0.1180 1.1322 0.045 Uiso 1 1 calc R . .
C29 C 1.3015(2) 0.16555(15) 0.97946(18) 0.0462(8) Uani 1 1 d . . .
H29 H 1.3688 0.1765 0.9912 0.055 Uiso 1 1 calc R . .
C15 C 0.6527(2) 0.22214(14) 1.13292(16) 0.0418(8) Uani 1 1 d . . .
H15 H 0.6517 0.2286 1.1794 0.050 Uiso 1 1 calc R . .
C38 C 0.8064(2) 0.38110(13) 0.79657(16) 0.0377(7) Uani 1 1 d . . .
H38 H 0.7891 0.3913 0.8394 0.045 Uiso 1 1 calc R . .
C12 C 0.6980(3) 0.38755(14) 0.96056(17) 0.0434(8) Uani 1 1 d . . .
H12 H 0.7444 0.4008 0.9956 0.052 Uiso 1 1 calc R . .
C28 C 1.2819(3) 0.11564(15) 0.95052(18) 0.0477(9) Uani 1 1 d . . .
H28 H 1.3355 0.0924 0.9418 0.057 Uiso 1 1 calc R . .
C10 C 0.5562(3) 0.40342(17) 0.88067(18) 0.0565(10) Uani 1 1 d . . .
H10 H 0.5072 0.4273 0.8595 0.068 Uiso 1 1 calc R . .
C59 C 0.7898(2) 0.13214(14) 0.63585(15) 0.0387(7) Uani 1 1 d . . .
H59 H 0.7483 0.1089 0.6074 0.046 Uiso 1 1 calc R . .
C55 C 0.4639(2) 0.15015(15) 0.8179(2) 0.0507(9) Uani 1 1 d . . .
H55 H 0.3928 0.1491 0.8155 0.061 Uiso 1 1 calc R . .
C6 C 1.0601(2) 0.43044(14) 1.17027(16) 0.0398(7) Uani 1 1 d . . .
H6 H 1.0549 0.4264 1.2167 0.048 Uiso 1 1 calc R . .
C36 C 1.1280(3) 0.35739(15) 0.82075(18) 0.0458(8) Uani 1 1 d . . .
H36 H 1.0938 0.3911 0.8204 0.055 Uiso 1 1 calc R . .
C54 C 0.5196(2) 0.11089(14) 0.85292(18) 0.0445(8) Uani 1 1 d . . .
H54 H 0.4870 0.0825 0.8743 0.053 Uiso 1 1 calc R . .
C8 C 0.6325(2) 0.31550(14) 0.89047(15) 0.0367(7) Uani 1 1 d . . .
H8 H 0.6350 0.2789 0.8760 0.044 Uiso 1 1 calc R . .
C56 C 0.5107(2) 0.19113(14) 0.78631(18) 0.0459(8) Uani 1 1 d . . .
H56 H 0.4722 0.2178 0.7611 0.055 Uiso 1 1 calc R . .
C64 C 0.8213(3) 0.12745(18) 0.49714(17) 0.0578(10) Uani 1 1 d . . .
H64A H 0.8412 0.1336 0.4522 0.087 Uiso 1 1 calc R . .
H64B H 0.7492 0.1338 0.4970 0.087 Uiso 1 1 calc R . .
H64C H 0.8369 0.0900 0.5108 0.087 Uiso 1 1 calc R . .
C51 C 0.9151(3) 0.05943(14) 0.8114(2) 0.0489(9) Uani 1 1 d . . .
H51 H 0.9238 0.0742 0.7688 0.059 Uiso 1 1 calc R . .
C48 C 0.8929(3) 0.01414(15) 0.9331(2) 0.0562(10) Uani 1 1 d . . .
H48 H 0.8844 -0.0013 0.9754 0.067 Uiso 1 1 calc R . .
C27 C 1.1838(3) 0.09953(14) 0.93418(19) 0.0478(8) Uani 1 1 d . . .
H27 H 1.1699 0.0648 0.9149 0.057 Uiso 1 1 calc R . .
C35 C 1.2245(3) 0.35530(17) 0.8029(2) 0.0574(10) Uani 1 1 d . . .
H35 H 1.2559 0.3876 0.7898 0.069 Uiso 1 1 calc R . .
C11 C 0.6253(3) 0.42226(16) 0.9303(2) 0.0570(10) Uani 1 1 d . . .
H11 H 0.6235 0.4591 0.9440 0.068 Uiso 1 1 calc R . .
C61 C 0.9191(3) 0.19759(16) 0.65553(16) 0.0494(9) Uani 1 1 d . . .
H61 H 0.9690 0.2208 0.6408 0.059 Uiso 1 1 calc R . .
C63 C 0.9551(3) 0.19557(19) 0.51787(19) 0.0684(13) Uani 1 1 d . . .
H63A H 0.9528 0.1903 0.4695 0.103 Uiso 1 1 calc R . .
H63B H 1.0200 0.1833 0.5392 0.103 Uiso 1 1 calc R . .
H63C H 0.9462 0.2341 0.5275 0.103 Uiso 1 1 calc R . .
C1 C 1.1009(3) 0.47692(13) 1.14663(17) 0.0453(8) Uani 1 1 d . . .
H1A H 1.1248 0.5049 1.1766 0.054 Uiso 1 1 calc R . .
C34 C 1.2758(3) 0.30696(18) 0.80383(19) 0.0541(10) Uani 1 1 d . . .
H34 H 1.3427 0.3059 0.7922 0.065 Uiso 1 1 calc R . .
C50 C 0.9520(3) 0.00804(16) 0.8272(2) 0.0650(12) Uani 1 1 d . . .
H50 H 0.9856 -0.0115 0.7954 0.078 Uiso 1 1 calc R . .
C49 C 0.9406(3) -0.01483(15) 0.8876(2) 0.0631(11) Uani 1 1 d . . .
H49 H 0.9654 -0.0502 0.8981 0.076 Uiso 1 1 calc R . .

loop_
_atom_site_aniso_label
_atom_site_aniso_U_11
_atom_site_aniso_U_22
_atom_site_aniso_U_33
_atom_site_aniso_U_23
_atom_site_aniso_U_13
_atom_site_aniso_U_12
C66 0.176(7) 0.047(3) 0.075(4) 0.002(3) 0.027(4) -0.006(3)
C69 0.131(6) 0.062(3) 0.109(5) -0.001(3) 0.011(4) 0.010(3)
C70 0.170(7) 0.053(3) 0.094(4) -0.012(3) 0.014(5) 0.002(4)
C65 0.178(7) 0.045(3) 0.100(5) -0.005(3) 0.000(5) -0.001(3)
C67 0.291(15) 0.072(4) 0.102(6) 0.018(4) -0.026(8) -0.012(6)
C68 0.332(17) 0.075(5) 0.100(6) 0.013(5) -0.002(8) 0.001(7)
C71B 0.121(10) 0.069(7) 0.107(10) 0.005(6) 0.068(8) -0.003(6)
C71A 0.29(2) 0.060(7) 0.155(14) -0.007(8) -0.084(15) 0.015(10)
Ru1 0.02098(11) 0.02812(12) 0.01917(11) -0.00163(8) 0.00083(8) -0.00058(8)
P2 0.0221(3) 0.0288(4) 0.0212(3) -0.0011(3) 0.0002(3) 0.0016(3)
P3 0.0222(3) 0.0319(4) 0.0218(3) -0.0022(3) 0.0005(3) 0.0002(3)
Si1 0.0247(4) 0.0310(4) 0.0216(4) -0.0025(3) 0.0015(3) -0.0017(3)
P1 0.0250(3) 0.0301(4) 0.0208(3) 0.0002(3) -0.0003(3) -0.0003(3)
C32 0.0320(15) 0.0430(17) 0.0267(15) 0.0038(13) 0.0052(12) -0.0010(13)
C62 0.0455(19) 0.054(2) 0.0287(16) -0.0080(14) 0.0082(14) -0.0247(16)
N1 0.0296(12) 0.0381(13) 0.0243(12) -0.0052(10) 0.0025(10) -0.0047(10)
C25 0.0280(14) 0.0361(15) 0.0205(14) 0.0037(11) 0.0042(11) 0.0041(12)
C31 0.0276(14) 0.0391(16) 0.0238(14) 0.0024(12) 0.0015(11) -0.0045(12)
C46 0.0289(15) 0.0312(15) 0.0390(17) -0.0049(13) -0.0036(13) -0.0024(12)
C7 0.0247(14) 0.0397(16) 0.0254(14) 0.0008(12) 0.0024(11) 0.0042(12)
C39 0.0391(18) 0.058(2) 0.046(2) 0.0118(17) -0.0039(15) 0.0067(16)
C24 0.0310(15) 0.0381(16) 0.0265(15) 0.0014(12) -0.0002(12) 0.0021(12)
C19 0.0263(14) 0.0303(14) 0.0238(14) -0.0019(11) 0.0022(11) 0.0054(11)
C44 0.0245(13) 0.0340(15) 0.0219(14) -0.0034(11) -0.0004(11) 0.0034(11)
C20 0.0320(16) 0.0471(18) 0.0266(15) 0.0027(13) -0.0009(12) -0.0014(13)
C21 0.0409(18) 0.0515(19) 0.0253(16) 0.0014(14) -0.0013(13) 0.0052(15)
B1 0.0253(15) 0.0288(16) 0.0257(16) -0.0030(13) -0.0018(12) 0.0005(12)
C52 0.0268(14) 0.0329(15) 0.0244(14) -0.0060(11) 0.0042(11) -0.0035(11)
C16 0.0395(18) 0.052(2) 0.0417(19) 0.0083(16) 0.0153(15) -0.0017(15)
C13 0.0232(14) 0.0348(15) 0.0285(15) 0.0001(12) 0.0036(11) 0.0038(11)
C17 0.0343(16) 0.0421(18) 0.0434(19) -0.0024(14) 0.0097(14) -0.0036(14)
N2 0.0480(16) 0.0629(19) 0.0261(14) -0.0105(13) 0.0100(12) -0.0116(14)
C3 0.0424(17) 0.0323(16) 0.0330(16) 0.0002(13) -0.0082(13) 0.0012(13)
C45 0.0270(14) 0.0316(15) 0.0259(14) -0.0006(11) -0.0007(11) -0.0017(11)
C53 0.0349(16) 0.0401(17) 0.0325(16) -0.0041(13) 0.0061(13) -0.0020(13)
C18 0.0298(15) 0.0427(17) 0.0285(15) -0.0031(13) 0.0054(12) 0.0000(13)
C22 0.0440(18) 0.0428(17) 0.0261(15) 0.0032(13) 0.0087(13) 0.0063(14)
C9 0.0370(18) 0.072(2) 0.0283(17) 0.0034(16) -0.0018(14) 0.0086(17)
C26 0.0321(16) 0.0389(17) 0.0450(19) -0.0027(14) 0.0020(14) 0.0034(13)
C4 0.0234(14) 0.0335(15) 0.0284(15) -0.0027(12) -0.0038(11) 0.0042(11)
C37 0.0297(15) 0.0322(15) 0.0271(15) 0.0032(12) -0.0037(12) -0.0045(12)
C58 0.0321(16) 0.0528(19) 0.0313(16) -0.0084(14) 0.0059(13) -0.0125(14)
C57 0.0347(16) 0.0389(17) 0.0347(17) -0.0024(13) 0.0016(13) -0.0022(13)
C43 0.0323(15) 0.0281(14) 0.0276(15) -0.0014(11) -0.0029(12) -0.0015(12)
C42 0.0439(18) 0.0506(19) 0.0310(17) 0.0007(14) 0.0035(14) 0.0062(15)
C5 0.0353(16) 0.0394(17) 0.0315(16) -0.0046(13) -0.0010(13) -0.0026(13)
C14 0.0329(16) 0.0458(18) 0.0267(15) -0.0030(13) 0.0042(12) 0.0014(13)
C41 0.059(2) 0.072(3) 0.0254(17) 0.0031(16) -0.0024(16) 0.0029(19)
C33 0.0339(17) 0.063(2) 0.0386(19) 0.0029(16) 0.0082(14) 0.0049(16)
C30 0.0298(16) 0.0441(18) 0.0386(18) -0.0034(14) 0.0004(13) 0.0021(13)
C2 0.057(2) 0.0282(16) 0.050(2) -0.0007(14) -0.0120(17) -0.0045(15)
C40 0.050(2) 0.074(3) 0.0353(19) 0.0173(18) -0.0102(16) -0.0012(19)
C60 0.0336(16) 0.0455(18) 0.0274(16) -0.0043(13) 0.0059(12) -0.0024(13)
C47 0.050(2) 0.0392(18) 0.044(2) 0.0006(15) -0.0022(16) 0.0011(15)
C23 0.0352(16) 0.0427(17) 0.0349(17) 0.0035(14) 0.0054(13) -0.0009(13)
C29 0.0254(16) 0.060(2) 0.054(2) 0.0008(17) 0.0042(14) 0.0051(15)
C15 0.0396(18) 0.060(2) 0.0271(16) 0.0027(15) 0.0085(13) 0.0071(15)
C38 0.0386(17) 0.0434(18) 0.0308(16) 0.0043(13) 0.0023(13) 0.0000(14)
C12 0.0448(19) 0.0442(19) 0.0388(18) -0.0040(15) -0.0069(15) 0.0081(15)
C28 0.0379(18) 0.054(2) 0.053(2) 0.0043(17) 0.0130(16) 0.0177(16)
C10 0.052(2) 0.076(3) 0.041(2) 0.0077(19) -0.0010(17) 0.031(2)
C59 0.0331(16) 0.055(2) 0.0273(16) -0.0123(14) 0.0013(13) -0.0097(14)
C55 0.0271(16) 0.060(2) 0.066(2) -0.0121(19) 0.0081(16) -0.0041(15)
C6 0.0377(17) 0.0493(19) 0.0307(16) -0.0091(14) -0.0053(13) 0.0039(14)
C36 0.0440(19) 0.0463(19) 0.048(2) 0.0068(16) 0.0100(16) -0.0083(15)
C54 0.0388(18) 0.0480(19) 0.049(2) -0.0046(16) 0.0139(15) -0.0086(15)
C8 0.0324(16) 0.0508(19) 0.0263(15) 0.0001(13) 0.0009(12) 0.0017(14)
C56 0.0364(18) 0.0469(19) 0.053(2) -0.0036(16) -0.0029(15) 0.0069(15)
C64 0.058(2) 0.084(3) 0.0318(19) -0.0189(18) 0.0072(16) -0.013(2)
C51 0.046(2) 0.0457(19) 0.055(2) -0.0101(17) 0.0050(17) 0.0033(16)
C48 0.059(2) 0.044(2) 0.061(2) 0.0115(18) -0.0150(19) -0.0001(18)
C27 0.047(2) 0.0406(18) 0.056(2) -0.0047(16) 0.0072(17) 0.0084(15)
C35 0.051(2) 0.065(3) 0.058(2) 0.0062(19) 0.0164(18) -0.0220(19)
C11 0.064(2) 0.048(2) 0.056(2) -0.0026(18) -0.0067(19) 0.0218(18)
C61 0.054(2) 0.066(2) 0.0303(17) -0.0075(16) 0.0118(15) -0.0269(18)
C63 0.081(3) 0.091(3) 0.038(2) -0.013(2) 0.025(2) -0.034(3)
C1 0.051(2) 0.0383(18) 0.043(2) -0.0142(15) -0.0133(16) 0.0055(15)
C34 0.0334(18) 0.083(3) 0.048(2) 0.005(2) 0.0119(16) -0.0087(18)
C50 0.062(3) 0.047(2) 0.086(3) -0.018(2) 0.004(2) 0.0148(19)
C49 0.059(2) 0.0355(19) 0.091(3) -0.003(2) -0.011(2) 0.0101(17)

loop_
_atom_type_symbol
_atom_type_description
_atom_type_scat_dispersion_real
_atom_type_scat_dispersion_imag
_atom_type_scat_source
C C 0.0033 0.0016 'International Tables Vol C Tables 4.2.6.8 and 6.1.1.4'
H H 0.0000 0.0000 'International Tables Vol C Tables 4.2.6.8 and 6.1.1.4'
B B 0.0013 0.0007 'International Tables Vol C Tables 4.2.6.8 and 6.1.1.4'
N N 0.0061 0.0033 'International Tables Vol C Tables 4.2.6.8 and 6.1.1.4'
Si Si 0.0817 0.0704 'International Tables Vol C Tables 4.2.6.8 and 6.1.1.4'
P P 0.1023 0.0942 'International Tables Vol C Tables 4.2.6.8 and 6.1.1.4'
Ru Ru -1.2594 0.8363 'International Tables Vol C Tables 4.2.6.8 and 6.1.1.4'

loop_
_geom_angle_atom_site_label_1
_geom_angle_atom_site_label_2
_geom_angle_atom_site_label_3
_geom_angle
C65 C66 C71B 134.3(10)
C65 C66 C67 124.6(8)
C71B C66 C67 101.0(9)
C68 C69 C70 121.3(9)
C68 C69 H69 119.3
C70 C69 H69 119.3
C69 C70 C65 117.0(7)
C69 C70 H70 121.5
C65 C70 H70 121.5
C66 C65 C71A 135.7(11)
C66 C65 C70 113.8(7)
C71A C65 C70 110.4(10)
C68 C67 C66 115.9(10)
C68 C67 H67 122.1
C66 C67 H67 122.1
C67 C68 C69 127.2(13)
C67 C68 H68 116.4
C69 C68 H68 116.4
C66 C71B H71A 109.5
C66 C71B H71B 109.5
H71A C71B H71B 109.5
C66 C71B H71C 109.5
H71A C71B H71C 109.5
H71B C71B H71C 109.5
C65 C71A H71D 109.4
C65 C71A H71E 109.5
H71D C71A H71E 109.5
C65 C71A H71F 109.5
H71D C71A H71F 109.5
H71E C71A H71F 109.5
Si1 Ru1 P1 127.94(3)
Si1 Ru1 P3 125.09(3)
P1 Ru1 P3 88.77(3)
Si1 Ru1 P2 126.44(3)
P1 Ru1 P2 88.97(3)
P3 Ru1 P2 86.89(3)
Si1 Ru1 H2 58.0(11)
P1 Ru1 H2 92.3(11)
P3 Ru1 H2 174.4(11)
P2 Ru1 H2 87.6(11)
Si1 Ru1 H1 52.5(13)
P1 Ru1 H1 179.5(13)
P3 Ru1 H1 91.0(13)
P2 Ru1 H1 90.6(12)
H2 Ru1 H1 87.9(17)
Si1 Ru1 H3 58.1(14)
P1 Ru1 H3 90.9(15)
P3 Ru1 H3 86.6(15)
P2 Ru1 H3 173.5(15)
H2 Ru1 H3 98.9(18)
H1 Ru1 H3 89.5(19)
C45 P2 C25 106.01(13)
C45 P2 C19 104.82(13)
C25 P2 C19 96.92(12)
C45 P2 Ru1 112.76(9)
C25 P2 Ru1 117.20(9)
C19 P2 Ru1 117.24(9)
C44 P3 C7 105.68(13)
C44 P3 C13 105.60(13)
C7 P3 C13 98.29(13)
C44 P3 Ru1 112.76(9)
C7 P3 Ru1 117.39(9)
C13 P3 Ru1 115.48(9)
N1 Si1 C52 96.29(11)
N1 Si1 C46 98.00(13)
C52 Si1 C46 104.59(13)
N1 Si1 Ru1 115.45(8)
C52 Si1 Ru1 118.37(9)
C46 Si1 Ru1 119.92(9)
N1 Si1 H2 87.7(9)
C52 Si1 H2 160.6(9)
C46 Si1 H2 93.6(9)
Ru1 Si1 H2 44.1(9)
N1 Si1 H1 156.4(11)
C52 Si1 H1 101.8(11)
C46 Si1 H1 92.0(11)
Ru1 Si1 H1 42.0(11)
H2 Si1 H1 70.3(14)
N1 Si1 H3 96.9(12)
C52 Si1 H3 85.2(12)
C46 Si1 H3 161.1(12)
Ru1 Si1 H3 42.2(12)
H2 Si1 H3 75.5(15)
H1 Si1 H3 70.0(16)
C43 P1 C37 105.37(13)
C43 P1 C31 102.94(14)
C37 P1 C31 100.09(13)
C43 P1 Ru1 112.94(10)
C37 P1 Ru1 116.13(9)
C31 P1 Ru1 117.57(10)
C31 C32 C33 120.7(3)
C31 C32 H32 119.6
C33 C32 H32 119.6
N1 C62 C61 123.9(3)
N1 C62 H62 118.1
C61 C62 H62 118.1
C62 N1 C58 115.9(3)
C62 N1 Si1 123.8(2)
C58 N1 Si1 120.2(2)
C26 C25 C30 118.5(3)
C26 C25 P2 118.6(2)
C30 C25 P2 122.9(2)
C32 C31 C36 118.4(3)
C32 C31 P1 121.3(2)
C36 C31 P1 120.3(2)
C51 C46 C47 115.3(3)
C51 C46 Si1 124.8(3)
C47 C46 Si1 119.9(2)
C12 C7 C8 118.3(3)
C12 C7 P3 124.7(2)
C8 C7 P3 117.0(2)
C40 C39 C38 120.3(3)
C40 C39 H39 119.9
C38 C39 H39 119.9
C19 C24 C23 121.3(3)
C19 C24 H24 119.3
C23 C24 H24 119.3
C24 C19 C20 118.0(3)
C24 C19 P2 120.8(2)
C20 C19 P2 121.1(2)
B1 C44 P3 115.04(18)
B1 C44 H44A 108.5
P3 C44 H44A 108.5
B1 C44 H44B 108.5
P3 C44 H44B 108.5
H44A C44 H44B 107.5
C21 C20 C19 120.8(3)
C21 C20 H20 119.6
C19 C20 H20 119.6
C22 C21 C20 120.3(3)
C22 C21 H21 119.8
C20 C21 H21 119.8
C4 B1 C43 110.2(2)
C4 B1 C45 108.2(2)
C43 B1 C45 110.9(2)
C4 B1 C44 107.3(2)
C43 B1 C44 111.1(2)
C45 B1 C44 109.0(2)
C53 C52 C57 116.8(3)
C53 C52 Si1 123.1(2)
C57 C52 Si1 120.1(2)
C15 C16 C17 119.9(3)
C15 C16 H16 120.1
C17 C16 H16 120.1
C18 C13 C14 118.5(3)
C18 C13 P3 119.5(2)
C14 C13 P3 122.0(2)
C16 C17 C18 119.7(3)
C16 C17 H17 120.2
C18 C17 H17 120.2
C60 N2 C64 121.6(3)
C60 N2 C63 121.5(3)
C64 N2 C63 116.2(3)
C4 C3 C2 122.5(3)
C4 C3 H3A 118.7
C2 C3 H3A 118.7
B1 C45 P2 114.30(19)
B1 C45 H45A 108.7
P2 C45 H45A 108.7
B1 C45 H45B 108.7
P2 C45 H45B 108.7
H45A C45 H45B 107.6
C54 C53 C52 121.6(3)
C54 C53 H53 119.2
C52 C53 H53 119.2
C13 C18 C17 121.2(3)
C13 C18 H18 119.4
C17 C18 H18 119.4
C21 C22 C23 119.8(3)
C21 C22 H22 120.1
C23 C22 H22 120.1
C10 C9 C8 120.2(3)
C10 C9 H9 119.9
C8 C9 H9 119.9
C27 C26 C25 121.0(3)
C27 C26 H26 119.5
C25 C26 H26 119.5
C3 C4 C5 115.2(3)
C3 C4 B1 124.8(3)
C5 C4 B1 120.0(3)
C42 C37 C38 117.4(3)
C42 C37 P1 120.9(2)
C38 C37 P1 121.5(2)
N1 C58 C59 124.1(3)
N1 C58 H58 117.9
C59 C58 H58 117.9
C56 C57 C52 121.7(3)
C56 C57 H57 119.1
C52 C57 H57 119.1
B1 C43 P1 115.12(19)
B1 C43 H43A 108.5
P1 C43 H43A 108.5
B1 C43 H43B 108.5
P1 C43 H43B 108.5
H43A C43 H43B 107.5
C37 C42 C41 121.8(3)
C37 C42 H42 119.1
C41 C42 H42 119.1
C6 C5 C4 122.6(3)
C6 C5 H5 118.7
C4 C5 H5 118.7
C15 C14 C13 120.0(3)
C15 C14 H14 120.0
C13 C14 H14 120.0
C40 C41 C42 120.3(3)
C40 C41 H41 119.8
C42 C41 H41 119.8
C34 C33 C32 120.2(3)
C34 C33 H33 119.9
C32 C33 H33 119.9
C29 C30 C25 120.4(3)
C29 C30 H30 119.8
C25 C30 H30 119.8
C1 C2 C3 120.3(3)
C1 C2 H2A 119.9
C3 C2 H2A 119.9
C41 C40 C39 119.4(3)
C41 C40 H40 120.3
C39 C40 H40 120.3
N2 C60 C59 122.6(3)
N2 C60 C61 122.1(3)
C59 C60 C61 115.3(3)
C48 C47 C46 122.2(4)
C48 C47 H47 118.9
C46 C47 H47 118.9
C22 C23 C24 119.7(3)
C22 C23 H23 120.1
C24 C23 H23 120.1
C28 C29 C30 120.3(3)
C28 C29 H29 119.8
C30 C29 H29 119.8
C16 C15 C14 120.6(3)
C16 C15 H15 119.7
C14 C15 H15 119.7
C37 C38 C39 120.8(3)
C37 C38 H38 119.6
C39 C38 H38 119.6
C7 C12 C11 121.0(3)
C7 C12 H12 119.5
C11 C12 H12 119.5
C29 C28 C27 119.7(3)
C29 C28 H28 120.2
C27 C28 H28 120.2
C11 C10 C9 119.5(3)
C11 C10 H10 120.2
C9 C10 H10 120.2
C58 C59 C60 120.2(3)
C58 C59 H59 119.9
C60 C59 H59 119.9
C54 C55 C56 120.2(3)
C54 C55 H55 119.9
C56 C55 H55 119.9
C1 C6 C5 120.2(3)
C1 C6 H6 119.9
C5 C6 H6 119.9
C35 C36 C31 120.5(3)
C35 C36 H36 119.8
C31 C36 H36 119.8
C55 C54 C53 120.1(3)
C55 C54 H54 119.9
C53 C54 H54 119.9
C9 C8 C7 120.7(3)
C9 C8 H8 119.6
C7 C8 H8 119.6
C55 C56 C57 119.5(3)
C55 C56 H56 120.2
C57 C56 H56 120.2
N2 C64 H64A 109.5
N2 C64 H64B 109.5
H64A C64 H64B 109.5
N2 C64 H64C 109.5
H64A C64 H64C 109.5
H64B C64 H64C 109.5
C50 C51 C46 122.2(4)
C50 C51 H51 118.9
C46 C51 H51 118.9
C49 C48 C47 120.5(4)
C49 C48 H48 119.7
C47 C48 H48 119.7
C28 C27 C26 120.1(3)
C28 C27 H27 120.0
C26 C27 H27 120.0
C34 C35 C36 120.7(3)
C34 C35 H35 119.7
C36 C35 H35 119.7
C10 C11 C12 120.2(4)
C10 C11 H11 119.9
C12 C11 H11 119.9
C62 C61 C60 120.5(3)
C62 C61 H61 119.7
C60 C61 H61 119.7
N2 C63 H63A 109.5
N2 C63 H63B 109.5
H63A C63 H63B 109.5
N2 C63 H63C 109.5
H63A C63 H63C 109.5
H63B C63 H63C 109.5
C6 C1 C2 119.2(3)
C6 C1 H1A 120.4
C2 C1 H1A 120.4
C33 C34 C35 119.5(3)
C33 C34 H34 120.2
C35 C34 H34 120.2
C49 C50 C51 120.9(4)
C49 C50 H50 119.6
C51 C50 H50 119.6
C50 C49 C48 118.8(4)
C50 C49 H49 120.6
C48 C49 H49 120.6

loop_
_geom_bond_atom_site_label_1
_geom_bond_atom_site_label_2
_geom_bond_distance
C66 C65 1.378(9)
C66 C71B 1.387(11)
C66 C67 1.430(12)
C69 C68 1.347(10)
C69 C70 1.359(9)
C69 H69 0.9500
C70 C65 1.527(9)
C70 H70 0.9500
C65 C71A 1.444(16)
C67 C68 1.255(14)
C67 H67 0.9500
C68 H68 0.9500
C71B H71A 0.9800
C71B H71B 0.9800
C71B H71C 0.9800
C71A H71D 0.9800
C71A H71E 0.9800
C71A H71F 0.9800
Ru1 Si1 2.2891(8)
Ru1 P1 2.3448(8)
Ru1 P3 2.3622(8)
Ru1 P2 2.3715(7)
Ru1 H2 1.63(3)
Ru1 H1 1.54(3)
Ru1 H3 1.56(4)
P2 C45 1.821(3)
P2 C25 1.848(3)
P2 C19 1.850(3)
P3 C44 1.808(3)
P3 C7 1.846(3)
P3 C13 1.850(3)
Si1 N1 1.904(2)
Si1 C52 1.907(3)
Si1 C46 1.909(3)
Si1 H2 1.99(3)
Si1 H1 1.82(3)
Si1 H3 1.98(4)
P1 C43 1.824(3)
P1 C37 1.844(3)
P1 C31 1.848(3)
C32 C31 1.378(4)
C32 C33 1.394(4)
C32 H32 0.9500
C62 N1 1.337(4)
C62 C61 1.366(4)
C62 H62 0.9500
N1 C58 1.351(4)
C25 C26 1.385(4)
C25 C30 1.390(4)
C31 C36 1.397(4)
C46 C51 1.394(5)
C46 C47 1.398(5)
C7 C12 1.378(4)
C7 C8 1.395(4)
C39 C40 1.381(5)
C39 C38 1.396(4)
C39 H39 0.9500
C24 C19 1.385(4)
C24 C23 1.391(4)
C24 H24 0.9500
C19 C20 1.396(4)
C44 B1 1.671(4)
C44 H44A 0.9900
C44 H44B 0.9900
C20 C21 1.386(4)
C20 H20 0.9500
C21 C22 1.378(5)
C21 H21 0.9500
B1 C4 1.643(4)
B1 C43 1.662(4)
B1 C45 1.665(4)
C52 C53 1.397(4)
C52 C57 1.400(4)
C16 C15 1.374(5)
C16 C17 1.383(5)
C16 H16 0.9500
C13 C18 1.387(4)
C13 C14 1.396(4)
C17 C18 1.389(4)
C17 H17 0.9500
N2 C60 1.351(4)
N2 C64 1.448(4)
N2 C63 1.452(5)
C3 C4 1.392(4)
C3 C2 1.394(4)
C3 H3A 0.9500
C45 H45A 0.9900
C45 H45B 0.9900
C53 C54 1.391(4)
C53 H53 0.9500
C18 H18 0.9500
C22 C23 1.382(4)
C22 H22 0.9500
C9 C10 1.380(5)
C9 C8 1.384(4)
C9 H9 0.9500
C26 C27 1.381(4)
C26 H26 0.9500
C4 C5 1.409(4)
C37 C42 1.381(4)
C37 C38 1.391(4)
C58 C59 1.362(4)
C58 H58 0.9500
C57 C56 1.396(4)
C57 H57 0.9500
C43 H43A 0.9900
C43 H43B 0.9900
C42 C41 1.389(5)
C42 H42 0.9500
C5 C6 1.386(4)
C5 H5 0.9500
C14 C15 1.393(5)
C14 H14 0.9500
C41 C40 1.363(5)
C41 H41 0.9500
C33 C34 1.373(5)
C33 H33 0.9500
C30 C29 1.391(4)
C30 H30 0.9500
C2 C1 1.377(5)
C2 H2A 0.9500
C40 H40 0.9500
C60 C59 1.402(4)
C60 C61 1.406(4)
C47 C48 1.387(5)
C47 H47 0.9500
C23 H23 0.9500
C29 C28 1.375(5)
C29 H29 0.9500
C15 H15 0.9500
C38 H38 0.9500
C12 C11 1.390(5)
C12 H12 0.9500
C28 C27 1.382(5)
C28 H28 0.9500
C10 C11 1.374(5)
C10 H10 0.9500
C59 H59 0.9500
C55 C54 1.373(5)
C55 C56 1.379(5)
C55 H55 0.9500
C6 C1 1.375(5)
C6 H6 0.9500
C36 C35 1.379(5)
C36 H36 0.9500
C54 H54 0.9500
C8 H8 0.9500
C56 H56 0.9500
C64 H64A 0.9800
C64 H64B 0.9800
C64 H64C 0.9800
C51 C50 1.385(5)
C51 H51 0.9500
C48 C49 1.368(6)
C48 H48 0.9500
C27 H27 0.9500
C35 C34 1.375(6)
C35 H35 0.9500
C11 H11 0.9500
C61 H61 0.9500
C63 H63A 0.9800
C63 H63B 0.9800
C63 H63C 0.9800
C1 H1A 0.9500
C34 H34 0.9500
C50 C49 1.364(6)
C50 H50 0.9500
C49 H49 0.9500

loop_
_geom_torsion_atom_site_label_1
_geom_torsion_atom_site_label_2
_geom_torsion_atom_site_label_3
_geom_torsion_atom_site_label_4
_geom_torsion
C68 C69 C70 C65 3.0(9)
C71B C66 C65 C71A -7.9(14)
C67 C66 C65 C71A 173.9(9)
C71B C66 C65 C70 175.1(8)
C67 C66 C65 C70 -3.1(8)
C69 C70 C65 C66 -0.6(7)
C69 C70 C65 C71A -178.4(7)
C65 C66 C67 C68 4.6(11)
C71B C66 C67 C68 -174.2(9)
C66 C67 C68 C69 -2.0(14)
C70 C69 C68 C67 -1.7(13)
Si1 Ru1 P2 C45 165.37(10)
P1 Ru1 P2 C45 26.68(11)
P3 Ru1 P2 C45 -62.14(11)
Si1 Ru1 P2 C25 41.87(11)
P1 Ru1 P2 C25 -96.81(11)
P3 Ru1 P2 C25 174.36(11)
Si1 Ru1 P2 C19 -72.77(10)
P1 Ru1 P2 C19 148.54(10)
P3 Ru1 P2 C19 59.72(10)
Si1 Ru1 P3 C44 162.22(10)
P1 Ru1 P3 C44 -60.35(10)
P2 Ru1 P3 C44 28.68(10)
Si1 Ru1 P3 C7 -74.57(11)
P1 Ru1 P3 C7 62.86(11)
P2 Ru1 P3 C7 151.89(11)
Si1 Ru1 P3 C13 40.69(11)
P1 Ru1 P3 C13 178.12(10)
P2 Ru1 P3 C13 -92.85(10)
P1 Ru1 Si1 N1 8.40(10)
P3 Ru1 Si1 N1 129.35(9)
P2 Ru1 Si1 N1 -114.78(9)
P1 Ru1 Si1 C52 -104.86(11)
P3 Ru1 Si1 C52 16.09(11)
P2 Ru1 Si1 C52 131.96(10)
P1 Ru1 Si1 C46 125.25(12)
P3 Ru1 Si1 C46 -113.79(12)
P2 Ru1 Si1 C46 2.08(12)
Si1 Ru1 P1 C43 163.20(10)
P3 Ru1 P1 C43 27.77(10)
P2 Ru1 P1 C43 -59.13(10)
Si1 Ru1 P1 C37 41.32(12)
P3 Ru1 P1 C37 -94.11(11)
P2 Ru1 P1 C37 178.98(11)
Si1 Ru1 P1 C31 -77.12(11)
P3 Ru1 P1 C31 147.46(10)
P2 Ru1 P1 C31 60.55(10)
C61 C62 N1 C58 0.2(5)
C61 C62 N1 Si1 177.3(3)
C52 Si1 N1 C62 144.3(3)
C46 Si1 N1 C62 -109.9(3)
Ru1 Si1 N1 C62 18.7(3)
C52 Si1 N1 C58 -38.7(3)
C46 Si1 N1 C58 67.1(3)
Ru1 Si1 N1 C58 -164.3(2)
C45 P2 C25 C26 -170.5(2)
C19 P2 C25 C26 81.9(2)
Ru1 P2 C25 C26 -43.6(3)
C45 P2 C25 C30 10.7(3)
C19 P2 C25 C30 -96.9(3)
Ru1 P2 C25 C30 137.6(2)
C33 C32 C31 C36 2.2(5)
C33 C32 C31 P1 -176.7(2)
C43 P1 C31 C32 127.5(2)
C37 P1 C31 C32 -124.0(2)
Ru1 P1 C31 C32 2.7(3)
C43 P1 C31 C36 -51.3(3)
C37 P1 C31 C36 57.2(3)
Ru1 P1 C31 C36 -176.2(2)
N1 Si1 C46 C51 10.3(3)
C52 Si1 C46 C51 109.0(3)
Ru1 Si1 C46 C51 -115.3(3)
N1 Si1 C46 C47 -172.6(2)
C52 Si1 C46 C47 -73.9(3)
Ru1 Si1 C46 C47 61.9(3)
C44 P3 C7 C12 -4.8(3)
C13 P3 C7 C12 104.0(3)
Ru1 P3 C7 C12 -131.5(3)
C44 P3 C7 C8 177.4(2)
C13 P3 C7 C8 -73.7(2)
Ru1 P3 C7 C8 50.7(3)
C23 C24 C19 C20 0.0(4)
C23 C24 C19 P2 176.5(2)
C45 P2 C19 C24 141.0(2)
C25 P2 C19 C24 -110.3(2)
Ru1 P2 C19 C24 15.1(3)
C45 P2 C19 C20 -42.6(3)
C25 P2 C19 C20 66.0(3)
Ru1 P2 C19 C20 -168.5(2)
C7 P3 C44 B1 -96.1(2)
C13 P3 C44 B1 160.37(19)
Ru1 P3 C44 B1 33.4(2)
C24 C19 C20 C21 0.2(4)
P2 C19 C20 C21 -176.2(2)
C19 C20 C21 C22 -0.1(5)
P3 C44 B1 C4 160.48(18)
P3 C44 B1 C43 39.9(3)
P3 C44 B1 C45 -82.6(2)
N1 Si1 C52 C53 127.2(2)
C46 Si1 C52 C53 27.2(3)
Ru1 Si1 C52 C53 -109.4(2)
N1 Si1 C52 C57 -56.6(2)
C46 Si1 C52 C57 -156.6(2)
Ru1 Si1 C52 C57 66.8(2)
C44 P3 C13 C18 -167.3(2)
C7 P3 C13 C18 83.8(2)
Ru1 P3 C13 C18 -42.0(3)
C44 P3 C13 C14 10.7(3)
C7 P3 C13 C14 -98.3(3)
Ru1 P3 C13 C14 136.0(2)
C15 C16 C17 C18 2.6(5)
C4 B1 C45 P2 157.66(19)
C43 B1 C45 P2 -81.4(3)
C44 B1 C45 P2 41.2(3)
C25 P2 C45 B1 163.3(2)
C19 P2 C45 B1 -94.8(2)
Ru1 P2 C45 B1 33.8(2)
C57 C52 C53 C54 -2.4(4)
Si1 C52 C53 C54 173.9(2)
C14 C13 C18 C17 -2.4(4)
P3 C13 C18 C17 175.6(2)
C16 C17 C18 C13 -0.3(5)
C20 C21 C22 C23 -0.4(5)
C30 C25 C26 C27 -0.5(5)
P2 C25 C26 C27 -179.3(3)
C2 C3 C4 C5 -0.4(4)
C2 C3 C4 B1 179.5(3)
C43 B1 C4 C3 -17.9(4)
C45 B1 C4 C3 103.4(3)
C44 B1 C4 C3 -139.1(3)
C43 B1 C4 C5 162.0(3)
C45 B1 C4 C5 -76.7(3)
C44 B1 C4 C5 40.8(3)
C43 P1 C37 C42 145.9(3)
C31 P1 C37 C42 39.4(3)
Ru1 P1 C37 C42 -88.3(3)
C43 P1 C37 C38 -39.2(3)
C31 P1 C37 C38 -145.7(3)
Ru1 P1 C37 C38 86.6(3)
C62 N1 C58 C59 0.0(5)
Si1 N1 C58 C59 -177.2(3)
C53 C52 C57 C56 1.3(4)
Si1 C52 C57 C56 -175.1(2)
C4 B1 C43 P1 161.37(19)
C45 B1 C43 P1 41.7(3)
C44 B1 C43 P1 -79.8(3)
C37 P1 C43 B1 160.1(2)
C31 P1 C43 B1 -95.5(2)
Ru1 P1 C43 B1 32.3(2)
C38 C37 C42 C41 -1.1(5)
P1 C37 C42 C41 174.0(3)
C3 C4 C5 C6 1.8(4)
B1 C4 C5 C6 -178.1(3)
C18 C13 C14 C15 2.9(4)
P3 C13 C14 C15 -175.0(2)
C37 C42 C41 C40 1.8(6)
C31 C32 C33 C34 -1.9(5)
C26 C25 C30 C29 0.9(5)
P2 C25 C30 C29 179.7(3)
C4 C3 C2 C1 -0.8(5)
C42 C41 C40 C39 -0.5(6)
C38 C39 C40 C41 -1.4(6)
C64 N2 C60 C59 -5.0(5)
C63 N2 C60 C59 -175.9(4)
C64 N2 C60 C61 175.6(4)
C63 N2 C60 C61 4.7(6)
C51 C46 C47 C48 -1.4(5)
Si1 C46 C47 C48 -178.8(3)
C21 C22 C23 C24 0.7(5)
C19 C24 C23 C22 -0.5(5)
C25 C30 C29 C28 -0.3(5)
C17 C16 C15 C14 -2.1(5)
C13 C14 C15 C16 -0.7(5)
C42 C37 C38 C39 -0.8(5)
P1 C37 C38 C39 -175.9(3)
C40 C39 C38 C37 2.1(5)
C8 C7 C12 C11 -2.1(5)
P3 C7 C12 C11 -179.8(3)
C30 C29 C28 C27 -0.8(5)
C8 C9 C10 C11 -2.8(6)
N1 C58 C59 C60 0.1(5)
N2 C60 C59 C58 -179.8(3)
C61 C60 C59 C58 -0.3(5)
C4 C5 C6 C1 -2.1(5)
C32 C31 C36 C35 -0.8(5)
P1 C31 C36 C35 178.0(3)
C56 C55 C54 C53 0.6(5)
C52 C53 C54 C55 1.5(5)
C10 C9 C8 C7 2.3(5)
C12 C7 C8 C9 0.2(5)
P3 C7 C8 C9 178.1(2)
C54 C55 C56 C57 -1.7(5)
C52 C57 C56 C55 0.7(5)
C47 C46 C51 C50 0.7(5)
Si1 C46 C51 C50 177.9(3)
C46 C47 C48 C49 1.2(6)
C29 C28 C27 C26 1.2(6)
C25 C26 C27 C28 -0.6(5)
C31 C36 C35 C34 -0.8(6)
C9 C10 C11 C12 0.9(6)
C7 C12 C11 C10 1.5(6)
N1 C62 C61 C60 -0.4(6)
N2 C60 C61 C62 180.0(4)
C59 C60 C61 C62 0.5(5)
C5 C6 C1 C2 0.8(5)
C3 C2 C1 C6 0.5(5)
C32 C33 C34 C35 0.2(6)
C36 C35 C34 C33 1.1(6)
C46 C51 C50 C49 0.4(6)
C51 C50 C49 C48 -0.7(6)
C47 C48 C49 C50 -0.1(6)

loop_
_platon_squeeze_void_nr
_platon_squeeze_void_average_x
_platon_squeeze_void_average_y
_platon_squeeze_void_average_z
_platon_squeeze_void_volume
_platon_squeeze_void_count_electrons
_platon_squeeze_void_content
1 0.000 1.000 0.500 484 91 ' '
2 0.500 0.500 1.000 484 91 ' '
3 0.208 0.484 0.295 11 0 ' '
4 0.292 0.984 0.205 11 0 ' '
5 0.708 0.016 0.795 11 0 ' '
6 0.792 0.516 0.705 11 0 ' '
